data_2219381
loop_
_publ_author_name
'Wang, Hao'
'Wang, Yi-Bin'
'Liu, Bo-Nian'
'Tang, Shi-Gui'
'Wei, Ping'

_publ_section_title
;
 Tri-<i>p</i>-tolylphosphine
;
_journal_coeditor_code KJ2091
_journal_issue 9
_journal_name_full 'Acta Crystallographica Section E'
_journal_page_first o1783
_journal_paper_doi 10.1107/S160053680802374X
_journal_volume 64
_journal_year 2008
_chemical_formula_moiety 'C21 H21 P'
_chemical_formula_sum 'C21 H21 P'
_chemical_formula_weight 304.35
_chemical_name_systematic ?
_space_group_IT_number 148
_symmetry_cell_setting trigonal
_symmetry_space_group_name_Hall '-R 3'
_symmetry_space_group_name_H-M 'R -3 :H'
_atom_sites_solution_hydrogens geom
_atom_sites_solution_primary direct
_atom_sites_solution_secondary difmap
_audit_creation_method SHELXL-97
_cell_angle_alpha 90.00
_cell_angle_beta 90.00
_cell_angle_gamma 120.00
_cell_formula_units_Z 6
_cell_length_a 12.6562(18)
_cell_length_b 12.6562(18)
_cell_length_c 19.696(4)
_cell_measurement_reflns_used 25
_cell_measurement_temperature 293(2)
_cell_measurement_theta_max 13
_cell_measurement_theta_min 10
_cell_volume 2732.2(8)
_computing_cell_refinement 'CAD-4 Software (Enraf--Nonius, 1989)'
_computing_data_collection 'CAD-4 Software (Enraf--Nonius, 1989)'
_computing_data_reduction 'XCAD4 (Harms & Wocadlo, 1995)'
_computing_molecular_graphics 'SHELXTL (Sheldrick, 2008)'
_computing_publication_material 'SHELXL97 (Sheldrick, 2008)'
_computing_structure_refinement 'SHELXL97 (Sheldrick, 2008)'
_computing_structure_solution 'SHELXS97 (Sheldrick, 2008)'
_diffrn_ambient_temperature 293(2)
_diffrn_measured_fraction_theta_full 0.997
_diffrn_measured_fraction_theta_max 0.997
_diffrn_measurement_device_type 'Enraf--Nonius CAD-4'
_diffrn_measurement_method \w/2\q
_diffrn_radiation_monochromator graphite
_diffrn_radiation_source 'fine-focus sealed tube'
_diffrn_radiation_type MoK\a
_diffrn_radiation_wavelength 0.71073
_diffrn_reflns_av_R_equivalents 0.0497
_diffrn_reflns_av_sigmaI/netI 0.1364
_diffrn_reflns_limit_h_max 7
_diffrn_reflns_limit_h_min -15
_diffrn_reflns_limit_k_max 15
_diffrn_reflns_limit_k_min 0
_diffrn_reflns_limit_l_max 23
_diffrn_reflns_limit_l_min 0
_diffrn_reflns_number 3464
_diffrn_reflns_theta_full 25.21
_diffrn_reflns_theta_max 25.21
_diffrn_reflns_theta_min 2.13
_diffrn_standards_decay_% 0
_diffrn_standards_interval_count 200
_diffrn_standards_interval_time 120
_diffrn_standards_number 3
_exptl_absorpt_coefficient_mu 0.146
_exptl_absorpt_correction_T_max 0.9714
_exptl_absorpt_correction_T_min 0.9575
_exptl_absorpt_correction_type psi-scan
_exptl_absorpt_process_details '(North <i>et al.</i>,  1968)'
_exptl_crystal_colour colourless
_exptl_crystal_density_diffrn 1.110
_exptl_crystal_density_method 'not measured'
_exptl_crystal_description block
_exptl_crystal_F_000 972
_exptl_crystal_size_max 0.40
_exptl_crystal_size_mid 0.30
_exptl_crystal_size_min 0.20
_refine_diff_density_max 0.255
_refine_diff_density_min -0.344
_refine_ls_extinction_method none
_refine_ls_goodness_of_fit_ref 1.028
_refine_ls_hydrogen_treatment constr
_refine_ls_matrix_type full
_refine_ls_number_parameters 67
_refine_ls_number_reflns 1095
_refine_ls_number_restraints 0
_refine_ls_restrained_S_all 1.028
_refine_ls_R_factor_all 0.0993
_refine_ls_R_factor_gt 0.0626
_refine_ls_shift/su_max 0.000
_refine_ls_shift/su_mean 0.000
_refine_ls_structure_factor_coef Fsqd
_refine_ls_weighting_details 'w=1/[\s^2^(Fo^2^)+(0.05P)^2^+4P] where P=(Fo^2^+2Fc^2^)/3'
_refine_ls_weighting_scheme calc
_refine_ls_wR_factor_gt 0.1529
_refine_ls_wR_factor_ref 0.1706
_reflns_number_gt 790
_reflns_number_total 1095
_reflns_threshold_expression I>2\s(I)
_cod_data_source_file kj2091.cif
_cod_data_source_block I
_cod_depositor_comments
;
The following automatic conversions were performed:
'_symmetry_cell_setting' value 'Trigonal' changed to 'trigonal' according
to '/home/saulius/struct/CIF-dictionaries/cif_core.dic' dictionary named
'cif_core.dic' version 2.4.1 from 2010-06-29.

Automatic conversion script
Id: cif_fix_enum 1527 2010-12-29 10:47:43Z saulius 

The following automatic conversions were performed:

'_symmetry_cell_setting' value 'Trigonal' changed to 'trigonal'
according to /home/saulius/struct/CIF-dictionaries/cif_core.dic
dictionary named 'cif_core.dic' version 2.4.1 from 2010-06-29.

Automatic conversion script
Id: cif_fix_values 1715 2011-07-08 13:25:40Z adriana 
;
_cod_original_sg_symbol_H-M R-3
_cod_database_code 2219381
_cod_database_fobs_code 2219381

loop_
_symmetry_equiv_pos_as_xyz
'x, y, z'
'-y, x-y, z'
'-x+y, -x, z'
'x+2/3, y+1/3, z+1/3'
'-y+2/3, x-y+1/3, z+1/3'
'-x+y+2/3, -x+1/3, z+1/3'
'x+1/3, y+2/3, z+2/3'
'-y+1/3, x-y+2/3, z+2/3'
'-x+y+1/3, -x+2/3, z+2/3'
'-x, -y, -z'
'y, -x+y, -z'
'x-y, x, -z'
'-x+2/3, -y+1/3, -z+1/3'
'y+2/3, -x+y+1/3, -z+1/3'
'x-y+2/3, x+1/3, -z+1/3'
'-x+1/3, -y+2/3, -z+2/3'
'y+1/3, -x+y+2/3, -z+2/3'
'x-y+1/3, x+2/3, -z+2/3'

loop_
_atom_site_type_symbol
_atom_site_label
_atom_site_fract_x
_atom_site_fract_y
_atom_site_fract_z
_atom_site_U_iso_or_equiv
_atom_site_adp_type
_atom_site_calc_flag
_atom_site_refinement_flags
_atom_site_occupancy
P P 0.6667 0.3333 0.01046(7) 0.0705(5) Uani d S 1
C C1 0.8153(4) 0.8316(3) -0.1198(2) 0.0992(12) Uani d . 1
H H1A 0.7776 0.8686 -0.0944 0.149 Uiso calc R 1
H H1B 0.7882 0.8209 -0.1661 0.149 Uiso calc R 1
H H1C 0.9024 0.8832 -0.1182 0.149 Uiso calc R 1
C C2 0.7805(3) 0.7091(3) -0.08924(18) 0.0710(8) Uani d . 1
C C3 0.8232(3) 0.6365(3) -0.11520(14) 0.0647(8) Uani d . 1
H H3A 0.8752 0.6636 -0.1525 0.078 Uiso calc R 1
C C4 0.7903(3) 0.5238(3) -0.08689(15) 0.0644(7) Uani d . 1
H H4A 0.8205 0.4768 -0.1058 0.077 Uiso calc R 1
C C5 0.7147(3) 0.4803(2) -0.03192(14) 0.0609(7) Uani d . 1
C C6 0.6732(3) 0.5549(3) -0.0040(2) 0.0811(10) Uani d . 1
H H6A 0.6247 0.5301 0.0348 0.097 Uiso calc R 1
C C7 0.7050(3) 0.6663(3) -0.03445(19) 0.0809(10) Uani d . 1
H H7A 0.6735 0.7130 -0.0167 0.097 Uiso calc R 1

loop_
_atom_site_aniso_label
_atom_site_aniso_U_11
_atom_site_aniso_U_22
_atom_site_aniso_U_33
_atom_site_aniso_U_12
_atom_site_aniso_U_13
_atom_site_aniso_U_23
P 0.0791(6) 0.0791(6) 0.0533(8) 0.0396(3) 0.000 0.000
C1 0.096(3) 0.076(2) 0.128(4) 0.044(2) 0.000(2) 0.008(2)
C2 0.0533(16) 0.0599(17) 0.097(2) 0.0259(14) -0.0093(15) -0.0109(16)
C3 0.0609(16) 0.0699(18) 0.0587(17) 0.0294(14) 0.0003(13) -0.0060(13)
C4 0.0648(17) 0.0653(17) 0.0666(18) 0.0353(14) -0.0009(14) -0.0129(14)
C5 0.0607(16) 0.0677(17) 0.0530(16) 0.0312(13) -0.0028(12) -0.0109(13)
C6 0.069(2) 0.083(2) 0.091(2) 0.0377(17) 0.0151(17) -0.0131(18)
C7 0.074(2) 0.076(2) 0.100(3) 0.0436(17) 0.0036(18) -0.0164(18)

loop_
_atom_type_symbol
_atom_type_description
_atom_type_scat_dispersion_real
_atom_type_scat_dispersion_imag
_atom_type_scat_source
C C 0.0033 0.0016 'International Tables Vol C Tables 4.2.6.8 and 6.1.1.4'
H H 0.0000 0.0000 'International Tables Vol C Tables 4.2.6.8 and 6.1.1.4'
P P 0.1023 0.0942 'International Tables Vol C Tables 4.2.6.8 and 6.1.1.4'

loop_
_geom_angle_atom_site_label_1
_geom_angle_atom_site_label_2
_geom_angle_atom_site_label_3
_geom_angle_site_symmetry_1
_geom_angle_site_symmetry_3
_geom_angle
C5 P C5 3_665 2_655 101.08(11)
C5 P C5 3_665 . 101.08(11)
C5 P C5 2_655 . 101.08(11)
C2 C1 H1A . . 109.5
C2 C1 H1B . . 109.5
H1A C1 H1B . . 109.5
C2 C1 H1C . . 109.5
H1A C1 H1C . . 109.5
H1B C1 H1C . . 109.5
C7 C2 C3 . . 117.4(3)
C7 C2 C1 . . 120.8(3)
C3 C2 C1 . . 121.8(3)
C2 C3 C4 . . 121.4(3)
C2 C3 H3A . . 119.3
C4 C3 H3A . . 119.3
C5 C4 C3 . . 121.5(3)
C5 C4 H4A . . 119.3
C3 C4 H4A . . 119.3
C4 C5 C6 . . 117.6(3)
C4 C5 P . . 125.2(2)
C6 C5 P . . 117.1(2)
C7 C6 C5 . . 119.8(3)
C7 C6 H6A . . 120.1
C5 C6 H6A . . 120.1
C2 C7 C6 . . 122.3(3)
C2 C7 H7A . . 118.8
C6 C7 H7A . . 118.8

loop_
_geom_bond_atom_site_label_1
_geom_bond_atom_site_label_2
_geom_bond_site_symmetry_2
_geom_bond_distance
P C5 3_665 1.843(3)
P C5 2_655 1.843(3)
P C5 . 1.843(3)
C1 C2 . 1.508(4)
C1 H1A . 0.9600
C1 H1B . 0.9600
C1 H1C . 0.9600
C2 C7 . 1.361(5)
C2 C3 . 1.377(4)
C3 C4 . 1.388(4)
C3 H3A . 0.9300
C4 C5 . 1.366(4)
C4 H4A . 0.9300
C5 C6 . 1.401(4)
C6 C7 . 1.394(5)
C6 H6A . 0.9300
C7 H7A . 0.9300

loop_
_geom_torsion_atom_site_label_1
_geom_torsion_atom_site_label_2
_geom_torsion_atom_site_label_3
_geom_torsion_atom_site_label_4
_geom_torsion_site_symmetry_1
_geom_torsion
C7 C2 C3 C4 . 0.3(5)
C1 C2 C3 C4 . -179.8(3)
C2 C3 C4 C5 . -0.3(5)
C3 C4 C5 C6 . -1.4(5)
C3 C4 C5 P . -179.2(2)
C5 P C5 C4 3_665 8.8(3)
C5 P C5 C4 2_655 -95.0(2)
C5 P C5 C6 3_665 -169.0(2)
C5 P C5 C6 2_655 87.2(3)
C4 C5 C6 C7 . 3.0(5)
P C5 C6 C7 . -179.0(3)
C3 C2 C7 C6 . 1.5(5)
C1 C2 C7 C6 . -178.4(3)
C5 C6 C7 C2 . -3.2(5)
